data_7207472
loop_
_publ_author_name
'Lou, Benyong'
'Wei, Yongqin'
'Lin, Qi'

_publ_section_title
;
 The dipeptide-based chiral binuclear complex capturing
 4,4&#x2032;-bipyridine to form a 3D supramolecular framework with a 1D
 channel
;
_journal_issue 6
_journal_name_full CrystEngComm
_journal_page_first 2040
_journal_paper_doi 10.1039/c2ce06486c
_journal_volume 14
_journal_year 2012
_chemical_absolute_configuration rm
_chemical_formula_moiety '2(C20 H28 Cu2 N6 O8), C10 H8 N2, 8(H2 O)'
_chemical_formula_sum 'C50 H80 Cu4 N14 O24'
_chemical_formula_weight 1515.44
_chemical_name_systematic
;
?
;
_space_group_IT_number 23
_symmetry_cell_setting orthorhombic
_symmetry_space_group_name_Hall 'I 2 2'
_symmetry_space_group_name_H-M 'I 2 2 2'
_atom_sites_solution_hydrogens geom
_atom_sites_solution_primary direct
_atom_sites_solution_secondary difmap
_audit_creation_method SHELXL-97
_cell_angle_alpha 90.00
_cell_angle_beta 90.00
_cell_angle_gamma 90.00
_cell_formula_units_Z 2
_cell_length_a 11.202(10)
_cell_length_b 12.897(11)
_cell_length_c 28.51(2)
_cell_measurement_reflns_used 4460
_cell_measurement_temperature 293(2)
_cell_measurement_theta_max 27.5050
_cell_measurement_theta_min 3.1593
_cell_volume 4119(6)
_computing_cell_refinement 'CrystalClear (Rigaku Inc., 2004)'
_computing_data_collection 'CrystalClear (Rigaku Inc., 2004)'
_computing_data_reduction 'CrystalClear (Rigaku Inc., 2004)'
_computing_structure_refinement 'SHELXL-97 (Sheldrick, 1997)'
_computing_structure_solution 'SHELXS-97 (Sheldrick, 1990)'
_diffrn_ambient_temperature 293(2)
_diffrn_detector_area_resol_mean 14.6306
_diffrn_measured_fraction_theta_full 0.995
_diffrn_measured_fraction_theta_max 0.995
_diffrn_measurement_device_type CCD
_diffrn_measurement_method CCD_Profile_fitting
_diffrn_radiation_monochromator graphite
_diffrn_radiation_source 'fine-focus sealed tube'
_diffrn_radiation_type MoK\a
_diffrn_radiation_wavelength 0.71073
_diffrn_reflns_av_R_equivalents 0.0632
_diffrn_reflns_av_sigmaI/netI 0.0684
_diffrn_reflns_limit_h_max 14
_diffrn_reflns_limit_h_min -14
_diffrn_reflns_limit_k_max 16
_diffrn_reflns_limit_k_min -16
_diffrn_reflns_limit_l_max 36
_diffrn_reflns_limit_l_min -36
_diffrn_reflns_number 16027
_diffrn_reflns_theta_full 27.50
_diffrn_reflns_theta_max 27.50
_diffrn_reflns_theta_min 3.16
_exptl_absorpt_coefficient_mu 1.088
_exptl_absorpt_correction_T_max 1.0000
_exptl_absorpt_correction_T_min 0.9123
_exptl_absorpt_correction_type multi-scan
_exptl_absorpt_process_details 'RIGAKU/MSC(2004), CrystalClear Version 1.3.6'
_exptl_crystal_colour blue
_exptl_crystal_density_diffrn 1.222
_exptl_crystal_density_method 'not measured'
_exptl_crystal_description prism
_exptl_crystal_F_000 1572
_exptl_crystal_size_max 0.15
_exptl_crystal_size_mid 0.15
_exptl_crystal_size_min 0.10
_platon_squeeze_details
;
;
_refine_diff_density_max 0.509
_refine_diff_density_min -0.512
_refine_diff_density_rms 0.082
_refine_ls_abs_structure_details 'Flack H D (1983), Acta Cryst. A39, 876-881'
_refine_ls_abs_structure_Flack 0.04(3)
_refine_ls_extinction_method none
_refine_ls_goodness_of_fit_ref 1.026
_refine_ls_hydrogen_treatment constr
_refine_ls_matrix_type full
_refine_ls_number_parameters 200
_refine_ls_number_reflns 4729
_refine_ls_number_restraints 0
_refine_ls_restrained_S_all 1.026
_refine_ls_R_factor_all 0.0910
_refine_ls_R_factor_gt 0.0658
_refine_ls_shift/su_max 0.000
_refine_ls_shift/su_mean 0.000
_refine_ls_structure_factor_coef Fsqd
_refine_ls_weighting_details 'calc w=1/[\s^2^(Fo^2^)+(0.1026P)^2^+0.0000P] where P=(Fo^2^+2Fc^2^)/3'
_refine_ls_weighting_scheme calc
_refine_ls_wR_factor_gt 0.1647
_refine_ls_wR_factor_ref 0.1838
_reflns_number_gt 3393
_reflns_number_total 4729
_reflns_threshold_expression >2sigma(I)
_cod_data_source_file c2ce06486c.txt
_cod_data_source_block I
_cod_depositor_comments
;
The following automatic conversions were performed:

'_exptl_absorpt_correction_type' value 'Multi-scan' changed to
'multi-scan' according to
/home/saulius/struct/CIF-dictionaries/cif_core.dic dictionary named
'cif_core.dic' version 2.4.1 from 2010-06-29.

Automatic conversion script
Id: cif_fix_values 1715 2011-07-08 13:25:40Z adriana 
;
_cod_original_cell_volume 4118(6)
_cod_original_sg_symbol_Hall I22
_cod_original_sg_symbol_H-M I222
_cod_database_code 7207472

loop_
_symmetry_equiv_pos_as_xyz
'x, y, z'
'-x, -y, z'
'x, -y, -z'
'-x, y, -z'
'x+1/2, y+1/2, z+1/2'
'-x+1/2, -y+1/2, z+1/2'
'x+1/2, -y+1/2, -z+1/2'
'-x+1/2, y+1/2, -z+1/2'

loop_
_atom_site_label
_atom_site_type_symbol
_atom_site_fract_x
_atom_site_fract_y
_atom_site_fract_z
_atom_site_U_iso_or_equiv
_atom_site_adp_type
_atom_site_occupancy
_atom_site_symmetry_multiplicity
_atom_site_calc_flag
_atom_site_refinement_flags
Cu1 Cu 0.14944(6) 0.92412(5) 0.30948(2) 0.0435(2) Uani 1 1 d .
O1 O 0.2240(5) 0.9308(5) 0.17182(15) 0.0798(16) Uani 1 1 d .
N1 N 0.2986(4) 1.0054(4) 0.29182(16) 0.0496(11) Uani 1 1 d .
H1A H 0.2849 1.0753 0.2953 0.060 Uiso 1 1 calc R
H1B H 0.3609 0.9870 0.3111 0.060 Uiso 1 1 calc R
C1 C 0.3294(6) 0.9819(6) 0.2420(2) 0.0577(16) Uani 1 1 d .
H1C H 0.3957 0.9313 0.2410 0.069 Uiso 1 1 calc R
H1D H 0.3563 1.0461 0.2261 0.069 Uiso 1 1 calc R
O2 O -0.0161(3) 0.8708(3) 0.30898(13) 0.0516(9) Uani 1 1 d .
N2 N 0.1346(4) 0.9083(4) 0.24326(14) 0.0421(10) Uani 1 1 d .
C2 C 0.2205(5) 0.9372(5) 0.21581(19) 0.0479(13) Uani 1 1 d .
O3 O -0.1602(4) 0.8115(4) 0.26228(14) 0.0571(10) Uani 1 1 d .
N3 N 0.1543(4) 0.9529(3) 0.37774(14) 0.0429(10) Uani 1 1 d .
C3 C 0.0292(5) 0.8551(4) 0.22727(18) 0.0418(12) Uani 1 1 d .
H3 H -0.0095 0.8981 0.2023 0.050 Uiso 1 1 calc R
O4 O 0.2478(4) 0.7628(4) 0.32125(16) 0.0706(13) Uani 1 1 d .
N4 N 0.5000 1.0000 0.3746(3) 0.068(2) Uani 1 2 d S
C4 C -0.0564(5) 0.8454(4) 0.2678(2) 0.0431(12) Uani 1 1 d .
O5 O 0.4216(11) 0.8196(11) 0.1401(4) 0.203(5) Uiso 1 1 d .
C5 C 0.0548(5) 0.7478(5) 0.2071(2) 0.0606(17) Uani 1 1 d .
H5A H 0.1071 0.7544 0.1797 0.091 Uiso 1 1 calc R
H5B H -0.0204 0.7150 0.1977 0.091 Uiso 1 1 calc R
H5C H 0.0940 0.7050 0.2310 0.091 Uiso 1 1 calc R
O6 O 0.3181(13) 1.0933(11) 0.1255(4) 0.249(6) Uiso 1 1 d .
H4A H 0.2013 0.7056 0.3291 0.298 Uiso 1 1 d R
H4B H 0.2629 0.7523 0.2914 0.298 Uiso 1 1 d R
H5E H 0.4322 0.7501 0.1527 0.298 Uiso 1 1 d R
H6B H 0.2896 1.0403 0.1416 0.298 Uiso 1 1 d R
H6A H 0.3968 1.0877 0.1284 0.298 Uiso 1 1 d R
H5D H 0.3360 0.8221 0.1430 0.298 Uiso 1 1 d R
C6 C 0.1303(6) 0.8786(5) 0.40872(19) 0.0555(16) Uani 1 1 d .
H6 H 0.1083 0.8121 0.3972 0.067 Uiso 1 1 calc R
C7 C 0.1355(6) 0.8929(5) 0.45655(19) 0.0553(16) Uani 1 1 d .
H7 H 0.1197 0.8366 0.4771 0.066 Uiso 1 1 calc R
C8 C 0.1843(6) 1.0465(5) 0.3951(2) 0.0540(16) Uani 1 1 d .
H8 H 0.2028 1.1004 0.3736 0.065 Uiso 1 1 calc R
C9 C 0.1896(5) 1.0677(5) 0.44172(19) 0.0518(14) Uani 1 1 d .
H9 H 0.2108 1.1352 0.4521 0.062 Uiso 1 1 calc R
C10 C 0.1637(5) 0.9893(5) 0.47452(17) 0.0448(13) Uani 1 1 d .
C11 C 0.5293(6) 1.0810(7) 0.3999(2) 0.0693(19) Uani 1 1 d .
H11 H 0.5525 1.1413 0.3831 0.083 Uiso 1 1 calc R
C12 C 0.5304(6) 1.0883(7) 0.4482(2) 0.0611(17) Uani 1 1 d .
H12 H 0.5511 1.1514 0.4633 0.073 Uiso 1 1 calc R
C13 C 0.5000 1.0000 0.4745(3) 0.048(2) Uani 1 2 d S

loop_
_atom_site_aniso_label
_atom_site_aniso_U_11
_atom_site_aniso_U_22
_atom_site_aniso_U_33
_atom_site_aniso_U_23
_atom_site_aniso_U_13
_atom_site_aniso_U_12
Cu1 0.0473(3) 0.0503(4) 0.0330(3) -0.0062(3) -0.0007(3) -0.0051(3)
O1 0.087(3) 0.117(4) 0.035(2) -0.006(3) 0.008(2) -0.018(4)
N1 0.047(2) 0.044(3) 0.058(3) -0.001(2) -0.008(2) -0.003(2)
C1 0.056(4) 0.061(4) 0.056(4) 0.002(3) 0.005(3) -0.008(3)
O2 0.050(2) 0.067(3) 0.0383(19) -0.016(2) 0.004(2) -0.0059(18)
N2 0.046(2) 0.049(3) 0.032(2) -0.0004(19) 0.0036(18) 0.002(2)
C2 0.053(3) 0.047(3) 0.044(3) 0.005(3) -0.001(2) -0.003(3)
O3 0.048(2) 0.069(3) 0.055(2) -0.019(2) -0.0051(19) -0.013(2)
N3 0.040(2) 0.051(3) 0.037(2) -0.0122(19) -0.002(2) -0.002(2)
C3 0.047(3) 0.043(3) 0.035(3) -0.006(2) -0.006(2) 0.006(2)
O4 0.076(3) 0.078(3) 0.058(3) -0.001(2) 0.008(2) 0.021(3)
N4 0.070(5) 0.089(7) 0.046(4) 0.000 0.000 0.009(5)
C4 0.042(3) 0.037(3) 0.051(3) -0.014(2) 0.002(2) -0.001(2)
C5 0.053(3) 0.060(4) 0.069(4) -0.032(3) 0.000(3) 0.000(3)
C6 0.072(4) 0.058(4) 0.037(3) -0.009(3) 0.007(3) -0.020(3)
C7 0.062(4) 0.068(4) 0.036(3) -0.011(3) 0.009(3) -0.020(3)
C8 0.064(4) 0.055(4) 0.043(3) -0.002(3) -0.003(3) 0.002(3)
C9 0.063(3) 0.048(3) 0.045(3) -0.012(3) -0.007(2) 0.004(3)
C10 0.045(3) 0.058(3) 0.032(3) -0.008(2) 0.001(2) 0.003(3)
C11 0.068(4) 0.096(6) 0.044(3) 0.016(4) -0.004(3) 0.000(4)
C12 0.063(4) 0.073(5) 0.048(3) 0.005(3) 0.000(3) 0.003(4)
C13 0.037(4) 0.070(6) 0.038(4) 0.000 0.000 0.009(4)

loop_
_atom_type_symbol
_atom_type_description
_atom_type_scat_dispersion_real
_atom_type_scat_dispersion_imag
_atom_type_scat_source
C C 0.0033 0.0016 'International Tables Vol C Tables 4.2.6.8 and 6.1.1.4'
H H 0.0000 0.0000 'International Tables Vol C Tables 4.2.6.8 and 6.1.1.4'
N N 0.0061 0.0033 'International Tables Vol C Tables 4.2.6.8 and 6.1.1.4'
O O 0.0106 0.0060 'International Tables Vol C Tables 4.2.6.8 and 6.1.1.4'
Cu Cu 0.3201 1.2651 'International Tables Vol C Tables 4.2.6.8 and 6.1.1.4'

loop_
_geom_angle_atom_site_label_1
_geom_angle_atom_site_label_2
_geom_angle_atom_site_label_3
_geom_angle
_geom_angle_site_symmetry_1
_geom_angle_site_symmetry_3
N2 Cu1 O2 82.76(18) . .
N2 Cu1 N3 174.23(19) . .
O2 Cu1 N3 95.60(17) . .
N2 Cu1 N1 83.20(19) . .
O2 Cu1 N1 161.22(19) . .
N3 Cu1 N1 97.13(19) . .
N2 Cu1 O4 94.97(18) . .
O2 Cu1 O4 97.54(19) . .
N3 Cu1 O4 90.73(17) . .
N1 Cu1 O4 96.0(2) . .
C1 N1 Cu1 108.7(4) . .
C1 N1 H1A 110.0 . .
Cu1 N1 H1A 110.0 . .
C1 N1 H1B 110.0 . .
Cu1 N1 H1B 110.0 . .
H1A N1 H1B 108.3 . .
N1 C1 C2 110.7(5) . .
N1 C1 H1C 109.5 . .
C2 C1 H1C 109.5 . .
N1 C1 H1D 109.5 . .
C2 C1 H1D 109.5 . .
H1C C1 H1D 108.1 . .
C4 O2 Cu1 114.8(3) . .
C2 N2 C3 123.7(4) . .
C2 N2 Cu1 120.2(4) . .
C3 N2 Cu1 115.9(3) . .
O1 C2 N2 127.3(6) . .
O1 C2 C1 118.9(5) . .
N2 C2 C1 113.8(5) . .
C6 N3 C8 116.8(5) . .
C6 N3 Cu1 120.8(4) . .
C8 N3 Cu1 122.4(4) . .
N2 C3 C4 108.6(4) . .
N2 C3 C5 113.4(5) . .
C4 C3 C5 109.4(5) . .
N2 C3 H3 108.4 . .
C4 C3 H3 108.4 . .
C5 C3 H3 108.4 . .
Cu1 O4 H4A 117.9 . .
Cu1 O4 H4B 95.1 . .
H4A O4 H4B 102.6 . .
C11 N4 C11 113.3(9) 2_675 .
O3 C4 O2 121.6(5) . .
O3 C4 C3 121.5(5) . .
O2 C4 C3 116.8(5) . .
H5E O5 H5D 96.9 . .
C3 C5 H5A 109.5 . .
C3 C5 H5B 109.5 . .
H5A C5 H5B 109.5 . .
C3 C5 H5C 109.5 . .
H5A C5 H5C 109.5 . .
H5B C5 H5C 109.5 . .
H6B O6 H6A 104.3 . .
N3 C6 C7 123.5(6) . .
N3 C6 H6 118.2 . .
C7 C6 H6 118.2 . .
C6 C7 C10 119.8(6) . .
C6 C7 H7 120.1 . .
C10 C7 H7 120.1 . .
N3 C8 C9 123.4(6) . .
N3 C8 H8 118.3 . .
C9 C8 H8 118.3 . .
C8 C9 C10 119.7(6) . .
C8 C9 H9 120.1 . .
C10 C9 H9 120.1 . .
C7 C10 C9 116.6(5) . .
C7 C10 C10 122.2(7) . 3_576
C9 C10 C10 121.2(7) . 3_576
N4 C11 C12 127.2(8) . .
N4 C11 H11 116.4 . .
C12 C11 H11 116.4 . .
C11 C12 C13 118.3(8) . .
C11 C12 H12 120.9 . .
C13 C12 H12 120.9 . .
C12 C13 C12 115.6(8) 2_675 .
C12 C13 C13 122.2(4) 2_675 3_576
C12 C13 C13 122.2(4) . 3_576

loop_
_geom_bond_atom_site_label_1
_geom_bond_atom_site_label_2
_geom_bond_distance
_geom_bond_site_symmetry_2
Cu1 N2 1.906(4) .
Cu1 O2 1.978(4) .
Cu1 N3 1.982(4) .
Cu1 N1 2.036(5) .
Cu1 O4 2.378(5) .
O1 C2 1.257(7) .
N1 C1 1.494(7) .
N1 H1A 0.9200 .
N1 H1B 0.9200 .
C1 C2 1.541(8) .
C1 H1C 0.9900 .
C1 H1D 0.9900 .
O2 C4 1.299(6) .
N2 C2 1.295(7) .
N2 C3 1.440(7) .
O3 C4 1.252(7) .
N3 C6 1.330(8) .
N3 C8 1.347(7) .
C3 C4 1.507(7) .
C3 C5 1.526(8) .
C3 H3 1.0000 .
O4 H4A 0.9300 .
O4 H4B 0.8769 .
N4 C11 1.310(9) 2_675
N4 C11 1.310(9) .
O5 H5E 0.9733 .
O5 H5D 0.9626 .
C5 H5A 0.9800 .
C5 H5B 0.9800 .
C5 H5C 0.9800 .
O6 H6B 0.8832 .
O6 H6A 0.8879 .
C6 C7 1.377(7) .
C6 H6 0.9500 .
C7 C10 1.381(8) .
C7 H7 0.9500 .
C8 C9 1.358(8) .
C8 H8 0.9500 .
C9 C10 1.408(8) .
C9 H9 0.9500 .
C10 C10 1.479(9) 3_576
C11 C12 1.381(9) .
C11 H11 0.9500 .
C12 C13 1.404(8) .
C12 H12 0.9500 .
C13 C12 1.404(8) 2_675
C13 C13 1.456(16) 3_576

loop_
_geom_hbond_atom_site_label_D
_geom_hbond_atom_site_label_H
_geom_hbond_atom_site_label_A
_geom_hbond_distance_DH
_geom_hbond_distance_HA
_geom_hbond_distance_DA
_geom_hbond_angle_DHA
_geom_hbond_site_symmetry_A
O6 H6B O1 0.88 1.81 2.693(15) 176.5 .
O5 H5D O1 0.96 2.05 2.788(14) 131.9 .
N1 H1B N4 0.92 2.39 3.266(7) 158.0 .
N1 H1A O3 0.92 2.23 2.948(7) 134.4 2_575
O4 H4B O3 0.88 1.94 2.766(6) 156.4 7_565
O4 H4A O6 0.93 1.95 2.762(14) 144.0 8_545
O5 H5E O2 0.97 1.99 2.937(15) 163.8 7_565
O6 H6A O5 0.89 2.38 3.152(19) 145.0 2_675

loop_
_platon_squeeze_void_nr
_platon_squeeze_void_average_x
_platon_squeeze_void_average_y
_platon_squeeze_void_average_z
_platon_squeeze_void_volume
_platon_squeeze_void_count_electrons
_platon_squeeze_void_content
1 -0.014 0.000 0.000 539 60 ' '
2 -0.029 0.500 0.500 539 60 ' '
